data_4082229
loop_
_publ_author_name
'Saxena, Priya'
'Thirupathi, Natesan'
'Nethaji, Munirathinam'

_publ_contact_author 'Thirupathi N.'
_publ_section_title
;
 Insertion Reactions of Six-Membered
 CyclopalladatedN,N&#x2032;,N&#x2033;-Triarylguanidine,
 [Pd{\k2(C,N)-C6H3Me-3(NHC(NHAr)(&#x2550;NAr))-2}(\m-Br)]2(Ar = 2-MeC6H4)
 with PhC\\tb C---C(O)OR (R = Me and Et): A Gateway to Second
 Orthopalladation through Novel Rearrangements
;
_journal_issue 24
_journal_name_full Organometallics
_journal_page_first 7580
_journal_paper_doi 10.1021/om4010719
_journal_volume 32
_journal_year 2013
_chemical_formula_moiety 'C54 H45 D3 N4 O6 Pd, 2(H2 O)'
_chemical_formula_sum 'C54 H49 D3 N4 O8 Pd'
_chemical_formula_weight 994.41
_chemical_name_systematic
;
 ?
;
_space_group_IT_number 15
_symmetry_cell_setting monoclinic
_symmetry_space_group_name_Hall '-C 2yc'
_symmetry_space_group_name_H-M 'C 1 2/c 1'
_atom_sites_solution_hydrogens geom
_atom_sites_solution_primary direct
_atom_sites_solution_secondary difmap
_audit_creation_method SHELXL-97
_cell_angle_alpha 90.00
_cell_angle_beta 94.289(5)
_cell_angle_gamma 90.00
_cell_formula_units_Z 8
_cell_length_a 30.8293(17)
_cell_length_b 12.9042(5)
_cell_length_c 26.2493(16)
_cell_measurement_reflns_used 13509
_cell_measurement_temperature 298(2)
_cell_measurement_theta_max 26.37
_cell_measurement_theta_min 2.90
_cell_volume 10413.4(9)
_computing_cell_refinement 'CrysAlisPro, Oxford Diffraction Ltd.'
_computing_data_collection 'CrysAlisPro, Oxford Diffraction Ltd.'
_computing_data_reduction 'CrysAlisPro, Oxford Diffraction Ltd.'
_computing_molecular_graphics 'OLEX 2-1.2'
_computing_publication_material 'WINGX V1.80.01'
_computing_structure_refinement 'SHELXL-97 (Sheldrick, 2008)'
_computing_structure_solution SIR-92
_diffrn_ambient_temperature 298(2)
_diffrn_detector_area_resol_mean 0.3703
_diffrn_measured_fraction_theta_full 0.999
_diffrn_measured_fraction_theta_max 0.999
_diffrn_measurement_device_type 'Sapphire-3 CCD detector'
_diffrn_measurement_method 'OMEGA SCAN'
_diffrn_radiation_monochromator graphite
_diffrn_radiation_source 'fine-focus sealed tube'
_diffrn_radiation_type MoK\a
_diffrn_radiation_wavelength 0.71073
_diffrn_reflns_av_R_equivalents 0.0757
_diffrn_reflns_av_sigmaI/netI 0.0473
_diffrn_reflns_limit_h_max 38
_diffrn_reflns_limit_h_min -38
_diffrn_reflns_limit_k_max 16
_diffrn_reflns_limit_k_min -16
_diffrn_reflns_limit_l_max 32
_diffrn_reflns_limit_l_min -32
_diffrn_reflns_number 71677
_diffrn_reflns_theta_full 26.37
_diffrn_reflns_theta_max 26.37
_diffrn_reflns_theta_min 2.90
_exptl_absorpt_coefficient_mu 0.411
_exptl_absorpt_correction_T_max 0.9186
_exptl_absorpt_correction_T_min 0.9150
_exptl_absorpt_correction_type empirical
_exptl_absorpt_process_details 'CrysAlisPro 1.171.34.40 (2006)'
_exptl_crystal_colour 'LIGHT YELLOW'
_exptl_crystal_density_diffrn 1.269
_exptl_crystal_density_method 'not measured'
_exptl_crystal_description IRREGULAR
_exptl_crystal_F_000 4112
_exptl_crystal_size_max 0.22
_exptl_crystal_size_mid 0.21
_exptl_crystal_size_min 0.21
_refine_diff_density_max 0.985
_refine_diff_density_min -0.647
_refine_diff_density_rms 0.073
_refine_ls_extinction_method none
_refine_ls_goodness_of_fit_ref 1.211
_refine_ls_hydrogen_treatment constr
_refine_ls_matrix_type full
_refine_ls_number_parameters 611
_refine_ls_number_reflns 10637
_refine_ls_number_restraints 0
_refine_ls_restrained_S_all 1.211
_refine_ls_R_factor_all 0.0877
_refine_ls_R_factor_gt 0.0769
_refine_ls_shift/su_max 0.011
_refine_ls_shift/su_mean 0.001
_refine_ls_structure_factor_coef Fsqd
_refine_ls_weighting_details 'calc w=1/[\s^2^(Fo^2^)+(0.0871P)^2^+19.6258P] where P=(Fo^2^+2Fc^2^)/3'
_refine_ls_weighting_scheme calc
_refine_ls_wR_factor_gt 0.1883
_refine_ls_wR_factor_ref 0.1952
_reflns_number_gt 9496
_reflns_number_total 10637
_reflns_threshold_expression >2\s(I)
_cod_data_source_file om4010719_si_002.cif
_cod_data_source_block 11a
_cod_depositor_comments
;
The following automatic conversions were performed:

'_symmetry_cell_setting' value 'MONOCLINIC' changed to 'monoclinic'
according to /home/saulius/struct/CIF-dictionaries/cif_core.dic
dictionary named 'cif_core.dic' version 2.4.2 from
2011-04-26.

'_exptl_absorpt_correction_type' value 'EMPIRICAL'
changed to 'empirical' according to
/home/saulius/struct/CIF-dictionaries/cif_core.dic dictionary named
'cif_core.dic' version 2.4.2 from 2011-04-26.

Automatic conversion script
Id: cif_fix_values 1891 2012-01-12 08:04:46Z andrius 
;
_cod_original_cell_volume 10413.4(10)
_cod_original_sg_symbol_H-M C2/c
_cod_database_code 4082229

loop_
_symmetry_equiv_pos_as_xyz
'x, y, z'
'-x, y, -z+1/2'
'x+1/2, y+1/2, z'
'-x+1/2, y+1/2, -z+1/2'
'-x, -y, -z'
'x, -y, z-1/2'
'-x+1/2, -y+1/2, -z'
'x+1/2, -y+1/2, z-1/2'

loop_
_atom_site_label
_atom_site_type_symbol
_atom_site_fract_x
_atom_site_fract_y
_atom_site_fract_z
_atom_site_U_iso_or_equiv
_atom_site_adp_type
_atom_site_occupancy
_atom_site_symmetry_multiplicity
_atom_site_calc_flag
_atom_site_refinement_flags
Pd1 Pd 0.396213(11) -0.01392(3) 0.085257(13) 0.04011(14) Uani 1 1 d .
O1 O 0.31231(10) 0.0648(3) 0.15224(13) 0.0516(8) Uani 1 1 d .
O2 O 0.29934(10) 0.0960(3) 0.06832(12) 0.0483(8) Uani 1 1 d .
O3 O 0.30456(11) 0.3154(3) 0.12082(13) 0.0561(9) Uani 1 1 d .
O4 O 0.27835(10) 0.3396(3) 0.03998(13) 0.0536(8) Uani 1 1 d .
O5 O 0.46230(13) 0.2816(3) -0.05727(17) 0.0735(11) Uani 1 1 d .
O6 O 0.44438(14) 0.4415(3) -0.03681(19) 0.0830(13) Uani 1 1 d .
N1 N 0.40515(13) -0.0292(3) 0.16648(15) 0.0436(9) Uani 1 1 d .
N2 N 0.38505(17) -0.2000(3) 0.17223(16) 0.0602(12) Uani 1 1 d .
H2 H 0.4100 -0.2256 0.1665 0.072 Uiso 1 1 calc R
N3 N 0.35826(15) -0.0810(3) 0.22803(17) 0.0580(11) Uani 1 1 d .
H3 H 0.3504 -0.0179 0.2322 0.070 Uiso 1 1 calc R
N4 N 0.42140(16) -0.1577(3) 0.06475(18) 0.0603(12) Uani 1 1 d .
C1 C 0.38341(17) -0.0998(4) 0.18928(18) 0.0482(11) Uani 1 1 d .
C2 C 0.3471(3) -0.2647(4) 0.1634(2) 0.0695(18) Uani 1 1 d .
C3 C 0.3075(3) -0.2192(6) 0.1482(3) 0.091(2) Uani 1 1 d .
H3A H 0.3059 -0.1481 0.1423 0.109 Uiso 1 1 calc R
C4 C 0.2701(4) -0.2794(9) 0.1417(4) 0.130(4) Uani 1 1 d .
H4 H 0.2432 -0.2493 0.1329 0.156 Uiso 1 1 calc R
C5 C 0.2740(5) -0.3848(11) 0.1485(5) 0.156(5) Uani 1 1 d .
H5 H 0.2493 -0.4261 0.1441 0.187 Uiso 1 1 calc R
C6 C 0.3133(5) -0.4308(7) 0.1617(4) 0.120(4) Uani 1 1 d .
H6 H 0.3150 -0.5023 0.1657 0.145 Uiso 1 1 calc R
C7 C 0.3509(3) -0.3702(5) 0.1691(3) 0.099(3) Uani 1 1 d .
C8 C 0.3934(4) -0.4192(6) 0.1840(4) 0.136(4) Uani 1 1 d .
H8A H 0.4088 -0.4314 0.1541 0.204 Uiso 1 1 calc R
H8B H 0.3887 -0.4839 0.2008 0.204 Uiso 1 1 calc R
H8C H 0.4103 -0.3740 0.2069 0.204 Uiso 1 1 calc R
C9 C 0.3435(2) -0.1558(5) 0.2627(2) 0.0676(16) Uani 1 1 d .
C10 C 0.3719(3) -0.2288(5) 0.2842(2) 0.0818(19) Uani 1 1 d .
H10 H 0.4010 -0.2272 0.2769 0.098 Uiso 1 1 calc R
C11 C 0.3579(4) -0.3038(8) 0.3161(3) 0.129(4) Uani 1 1 d .
H11 H 0.3775 -0.3522 0.3307 0.155 Uiso 1 1 calc R
C12 C 0.3164(5) -0.3073(10) 0.3263(4) 0.143(5) Uani 1 1 d .
H12 H 0.3070 -0.3595 0.3472 0.172 Uiso 1 1 calc R
C13 C 0.2877(3) -0.2366(11) 0.3068(4) 0.126(4) Uani 1 1 d .
H13 H 0.2589 -0.2404 0.3151 0.152 Uiso 1 1 calc R
C14 C 0.3001(3) -0.1568(7) 0.2742(3) 0.092(2) Uani 1 1 d .
C15 C 0.2680(3) -0.0794(10) 0.2513(4) 0.141(4) Uani 1 1 d .
H15A H 0.2729 -0.0136 0.2678 0.212 Uiso 1 1 calc R
H15B H 0.2390 -0.1026 0.2560 0.212 Uiso 1 1 calc R
H15C H 0.2717 -0.0724 0.2155 0.212 Uiso 1 1 calc R
C16 C 0.40982(16) 0.0732(4) 0.18764(18) 0.0462(11) Uani 1 1 d .
C17 C 0.39473(14) 0.1550(3) 0.15546(17) 0.0417(10) Uani 1 1 d .
C18 C 0.40106(17) 0.2564(4) 0.17259(19) 0.0520(12) Uani 1 1 d .
H18 H 0.3904 0.3113 0.1524 0.062 Uiso 1 1 calc R
C19 C 0.4231(2) 0.2763(5) 0.2196(2) 0.0730(17) Uani 1 1 d .
H19 H 0.4274 0.3442 0.2306 0.088 Uiso 1 1 calc R
C20 C 0.4387(2) 0.1953(5) 0.2499(2) 0.0745(18) Uani 1 1 d .
H20 H 0.4543 0.2097 0.2807 0.089 Uiso 1 1 calc R
C21 C 0.43162(18) 0.0932(4) 0.2357(2) 0.0591(14) Uani 1 1 d .
C22 C 0.4479(2) 0.0072(5) 0.2713(3) 0.0776(19) Uani 1 1 d .
H22A H 0.4727 0.0312 0.2924 0.116 Uiso 1 1 calc R
H22B H 0.4561 -0.0514 0.2517 0.116 Uiso 1 1 calc R
H22C H 0.4253 -0.0127 0.2926 0.116 Uiso 1 1 calc R
C23 C 0.37071(13) 0.1286(3) 0.10442(15) 0.0332(8) Uani 1 1 d .
C24 C 0.32556(14) 0.0945(3) 0.11191(18) 0.0407(10) Uani 1 1 d .
C25 C 0.25695(19) 0.0502(6) 0.0711(3) 0.0769(18) Uani 1 1 d .
H25A H 0.2597 -0.0238 0.0734 0.115 Uiso 1 1 calc R
H25B H 0.2389 0.0680 0.0410 0.115 Uiso 1 1 calc R
H25C H 0.2440 0.0759 0.1007 0.115 Uiso 1 1 calc R
C26 C 0.37577(13) 0.2096(3) 0.06410(15) 0.0343(9) Uani 1 1 d .
C27 C 0.35161(13) 0.2960(3) 0.05352(16) 0.0361(9) Uani 1 1 d .
C28 C 0.30977(15) 0.3186(3) 0.07625(18) 0.0408(10) Uani 1 1 d .
C29 C 0.23529(17) 0.3594(5) 0.0572(2) 0.0712(17) Uani 1 1 d .
H29A H 0.2256 0.2997 0.0749 0.107 Uiso 1 1 calc R
H29B H 0.2153 0.3737 0.0282 0.107 Uiso 1 1 calc R
H29C H 0.2366 0.4180 0.0798 0.107 Uiso 1 1 calc R
C30 C 0.37121(14) 0.3582(3) 0.01355(16) 0.0376(9) Uani 1 1 d .
C31 C 0.35454(15) 0.4606(3) -0.00396(18) 0.0432(10) Uani 1 1 d .
C32 C 0.34129(18) 0.5324(4) 0.0314(2) 0.0573(13) Uani 1 1 d .
H32 H 0.3432 0.5151 0.0659 0.069 Uiso 1 1 calc R
C33 C 0.3254(2) 0.6289(4) 0.0164(3) 0.0707(16) Uani 1 1 d .
H33 H 0.3167 0.6760 0.0404 0.085 Uiso 1 1 calc R
C34 C 0.3228(2) 0.6542(4) -0.0351(3) 0.0759(19) Uani 1 1 d .
H34 H 0.3122 0.7188 -0.0458 0.091 Uiso 1 1 calc R
C35 C 0.3356(2) 0.5846(5) -0.0702(3) 0.0732(17) Uani 1 1 d .
H35 H 0.3339 0.6025 -0.1046 0.088 Uiso 1 1 calc R
C36 C 0.35110(18) 0.4876(4) -0.0552(2) 0.0541(13) Uani 1 1 d .
H36 H 0.3592 0.4406 -0.0796 0.065 Uiso 1 1 calc R
C37 C 0.40672(14) 0.3059(3) -0.00102(17) 0.0401(10) Uani 1 1 d .
C38 C 0.43971(16) 0.3398(4) -0.0351(2) 0.0509(12) Uani 1 1 d .
C39 C 0.4721(3) 0.4820(7) -0.0749(4) 0.125(4) Uani 1 1 d .
H39A H 0.5020 0.4763 -0.0623 0.188 Uiso 1 1 calc R
H39B H 0.4651 0.5535 -0.0815 0.188 Uiso 1 1 calc R
H39C H 0.4673 0.4429 -0.1059 0.188 Uiso 1 1 calc R
C40 C 0.41045(13) 0.2012(3) 0.02542(17) 0.0377(9) Uani 1 1 d .
C41 C 0.45616(14) 0.1847(3) 0.05145(17) 0.0395(10) Uani 1 1 d .
C42 C 0.47269(16) 0.2596(4) 0.08634(18) 0.0478(11) Uani 1 1 d .
H42 H 0.4561 0.3178 0.0924 0.057 Uiso 1 1 calc R
C43 C 0.51306(17) 0.2486(5) 0.1118(2) 0.0586(13) Uani 1 1 d .
H43 H 0.5232 0.2983 0.1355 0.070 Uiso 1 1 calc R
C44 C 0.53829(18) 0.1647(5) 0.1024(2) 0.0676(16) Uani 1 1 d .
H44 H 0.5659 0.1581 0.1191 0.081 Uiso 1 1 calc R
C45 C 0.52306(18) 0.0909(5) 0.0687(2) 0.0697(16) Uani 1 1 d .
H45 H 0.5401 0.0332 0.0630 0.084 Uiso 1 1 calc R
C46 C 0.48247(15) 0.1004(4) 0.0426(2) 0.0529(12) Uani 1 1 d .
H46 H 0.4728 0.0500 0.0191 0.063 Uiso 1 1 calc R
C47 C 0.39294(13) 0.1127(3) -0.01017(16) 0.0376(9) Uani 1 1 d .
C48 C 0.38394(15) 0.1285(4) -0.06240(18) 0.0455(11) Uani 1 1 d .
H48 H 0.3911 0.1915 -0.0769 0.055 Uiso 1 1 calc R
C49 C 0.36430(17) 0.0508(4) -0.0934(2) 0.0544(12) Uani 1 1 d .
H49 H 0.3585 0.0621 -0.1282 0.065 Uiso 1 1 calc R
C50 C 0.35370(18) -0.0412(4) -0.0724(2) 0.0575(13) Uani 1 1 d .
H50 H 0.3405 -0.0928 -0.0929 0.069 Uiso 1 1 calc R
C51 C 0.36255(16) -0.0585(4) -0.02054(19) 0.0497(11) Uani 1 1 d .
H51 H 0.3548 -0.1216 -0.0067 0.060 Uiso 1 1 calc R
C52 C 0.38293(15) 0.0171(3) 0.01158(18) 0.0400(10) Uani 1 1 d .
C53 C 0.42816(19) -0.2290(5) 0.0410(3) 0.0713(16) Uani 1 1 d .
C54 C 0.4388(2) -0.3165(6) 0.0087(3) 0.096(2) Uani 1 1 d .
H54A H 0.4242 -0.3084 -0.0246 0.144 Uiso 1 1 calc R
H54B H 0.4296 -0.3799 0.0238 0.144 Uiso 1 1 calc R
H54C H 0.4697 -0.3187 0.0059 0.144 Uiso 1 1 calc R
O7 O 0.4984(4) -0.1824(10) 0.1479(4) 0.259(7) Uani 1 1 d .
O8 O 0.3240(5) 0.1528(15) 0.2603(6) 0.316(8) Uani 1 1 d .

loop_
_atom_site_aniso_label
_atom_site_aniso_U_11
_atom_site_aniso_U_22
_atom_site_aniso_U_33
_atom_site_aniso_U_23
_atom_site_aniso_U_13
_atom_site_aniso_U_12
Pd1 0.0462(2) 0.0297(2) 0.0440(2) 0.00198(14) 0.00027(15) 0.00390(14)
O1 0.0487(19) 0.057(2) 0.0497(19) 0.0078(16) 0.0054(15) -0.0039(16)
O2 0.0381(17) 0.052(2) 0.0535(19) 0.0048(15) -0.0067(14) -0.0073(14)
O3 0.056(2) 0.063(2) 0.050(2) 0.0009(17) 0.0079(16) 0.0095(17)
O4 0.0407(18) 0.062(2) 0.058(2) 0.0118(17) 0.0031(15) 0.0126(15)
O5 0.068(3) 0.067(3) 0.089(3) -0.002(2) 0.033(2) -0.008(2)
O6 0.081(3) 0.051(2) 0.123(4) 0.014(2) 0.041(3) -0.014(2)
N1 0.052(2) 0.035(2) 0.043(2) 0.0056(16) -0.0057(17) 0.0015(17)
N2 0.091(3) 0.035(2) 0.056(3) 0.0046(19) 0.009(2) 0.006(2)
N3 0.072(3) 0.044(2) 0.059(3) -0.006(2) 0.008(2) 0.003(2)
N4 0.074(3) 0.037(2) 0.072(3) -0.005(2) 0.020(2) 0.008(2)
C1 0.063(3) 0.038(3) 0.042(3) 0.003(2) -0.004(2) 0.009(2)
C2 0.129(6) 0.038(3) 0.043(3) -0.003(2) 0.015(3) -0.019(3)
C3 0.122(7) 0.078(5) 0.070(4) -0.005(4) -0.006(4) -0.024(5)
C4 0.152(9) 0.134(9) 0.101(6) -0.021(6) -0.013(6) -0.060(7)
C5 0.207(14) 0.146(12) 0.117(9) -0.026(8) 0.036(9) -0.091(11)
C6 0.220(12) 0.060(5) 0.086(6) -0.011(4) 0.039(7) -0.058(7)
C7 0.189(9) 0.047(4) 0.065(4) -0.002(3) 0.029(5) -0.004(5)
C8 0.231(12) 0.060(5) 0.119(7) 0.008(5) 0.033(7) 0.036(6)
C9 0.089(4) 0.067(4) 0.048(3) -0.009(3) 0.015(3) -0.012(3)
C10 0.122(6) 0.071(4) 0.052(3) 0.012(3) 0.010(3) -0.011(4)
C11 0.214(12) 0.108(7) 0.067(5) 0.029(5) 0.029(6) -0.015(7)
C12 0.179(12) 0.165(11) 0.089(7) 0.043(7) 0.040(8) -0.048(9)
C13 0.112(7) 0.194(12) 0.079(6) -0.008(7) 0.041(5) -0.038(8)
C14 0.091(5) 0.129(7) 0.059(4) -0.015(4) 0.015(4) -0.016(5)
C15 0.090(6) 0.196(12) 0.143(9) -0.027(8) 0.048(6) 0.005(7)
C16 0.051(3) 0.042(3) 0.045(3) 0.003(2) -0.003(2) 0.000(2)
C17 0.041(2) 0.037(2) 0.046(2) 0.0022(19) -0.0034(19) -0.0005(18)
C18 0.070(3) 0.035(3) 0.049(3) -0.001(2) -0.009(2) -0.003(2)
C19 0.111(5) 0.044(3) 0.060(3) -0.008(3) -0.021(3) -0.014(3)
C20 0.104(5) 0.065(4) 0.050(3) -0.005(3) -0.028(3) -0.013(3)
C21 0.069(4) 0.057(3) 0.048(3) 0.008(2) -0.015(2) -0.003(3)
C22 0.090(5) 0.072(4) 0.065(4) 0.008(3) -0.029(3) 0.002(3)
C23 0.039(2) 0.0246(19) 0.036(2) 0.0027(16) 0.0014(17) 0.0032(16)
C24 0.040(2) 0.033(2) 0.048(3) 0.0029(19) 0.001(2) 0.0030(18)
C25 0.052(3) 0.097(5) 0.078(4) 0.019(4) -0.014(3) -0.028(3)
C26 0.033(2) 0.030(2) 0.039(2) -0.0023(16) -0.0031(17) -0.0030(16)
C27 0.036(2) 0.032(2) 0.039(2) -0.0009(17) -0.0030(17) 0.0000(17)
C28 0.044(2) 0.029(2) 0.050(3) 0.0019(18) 0.005(2) -0.0007(18)
C29 0.044(3) 0.089(5) 0.081(4) 0.008(3) 0.003(3) 0.017(3)
C30 0.040(2) 0.029(2) 0.043(2) 0.0020(17) -0.0040(18) -0.0030(17)
C31 0.045(3) 0.032(2) 0.052(3) 0.0069(19) -0.001(2) -0.0036(18)
C32 0.064(3) 0.041(3) 0.066(3) 0.006(2) -0.001(3) 0.002(2)
C33 0.077(4) 0.036(3) 0.098(5) 0.001(3) -0.002(3) 0.008(3)
C34 0.076(4) 0.032(3) 0.115(5) 0.017(3) -0.021(4) -0.001(3)
C35 0.081(4) 0.059(4) 0.075(4) 0.025(3) -0.022(3) -0.013(3)
C36 0.059(3) 0.046(3) 0.056(3) 0.009(2) -0.007(2) -0.005(2)
C37 0.037(2) 0.035(2) 0.047(2) 0.0041(19) -0.0019(19) -0.0040(18)
C38 0.047(3) 0.047(3) 0.058(3) 0.007(2) -0.001(2) -0.004(2)
C39 0.131(8) 0.099(6) 0.154(9) 0.044(6) 0.064(7) -0.021(5)
C40 0.034(2) 0.033(2) 0.046(2) 0.0029(18) 0.0046(18) -0.0002(17)
C41 0.035(2) 0.040(2) 0.043(2) 0.0035(19) -0.0002(18) -0.0021(18)
C42 0.048(3) 0.041(3) 0.054(3) -0.003(2) -0.002(2) -0.001(2)
C43 0.051(3) 0.065(4) 0.057(3) -0.004(3) -0.013(2) -0.009(3)
C44 0.046(3) 0.086(4) 0.067(4) -0.003(3) -0.019(3) 0.010(3)
C45 0.048(3) 0.078(4) 0.081(4) -0.011(3) -0.011(3) 0.021(3)
C46 0.042(3) 0.059(3) 0.056(3) -0.012(2) -0.003(2) 0.012(2)
C47 0.034(2) 0.036(2) 0.042(2) -0.0030(18) -0.0027(18) 0.0030(17)
C48 0.045(3) 0.045(3) 0.046(3) 0.003(2) 0.001(2) 0.001(2)
C49 0.057(3) 0.058(3) 0.047(3) -0.001(2) -0.005(2) 0.002(2)
C50 0.059(3) 0.051(3) 0.061(3) -0.016(3) -0.004(3) -0.006(2)
C51 0.053(3) 0.038(3) 0.058(3) -0.005(2) 0.001(2) -0.005(2)
C52 0.040(2) 0.034(2) 0.046(2) -0.0036(18) -0.0005(19) -0.0003(18)
C53 0.060(4) 0.067(4) 0.086(4) 0.006(3) -0.003(3) 0.004(3)
C54 0.075(4) 0.077(5) 0.137(7) -0.049(5) 0.015(4) -0.004(4)
O7 0.211(10) 0.316(15) 0.233(11) -0.137(10) -0.094(8) 0.107(10)
O8 0.275(15) 0.43(2) 0.255(14) -0.011(15) 0.103(12) 0.014(15)

loop_
_atom_type_symbol
_atom_type_description
_atom_type_scat_dispersion_real
_atom_type_scat_dispersion_imag
_atom_type_scat_source
C C 0.0033 0.0016 'International Tables Vol C Tables 4.2.6.8 and 6.1.1.4'
D D 0.0000 0.0000 'International Tables Vol C Tables 4.2.6.8 and 6.1.1.4'
H H 0.0000 0.0000 'International Tables Vol C Tables 4.2.6.8 and 6.1.1.4'
N N 0.0061 0.0033 'International Tables Vol C Tables 4.2.6.8 and 6.1.1.4'
O O 0.0106 0.0060 'International Tables Vol C Tables 4.2.6.8 and 6.1.1.4'
Pd Pd -0.9988 1.0072 'International Tables Vol C Tables 4.2.6.8 and 6.1.1.4'

loop_
_geom_angle_atom_site_label_1
_geom_angle_atom_site_label_2
_geom_angle_atom_site_label_3
_geom_angle
C52 Pd1 C23 90.20(16)
C52 Pd1 N4 88.94(18)
C23 Pd1 N4 179.08(18)
C52 Pd1 N1 172.16(16)
C23 Pd1 N1 82.13(15)
N4 Pd1 N1 98.72(17)
C24 O2 C25 116.1(4)
C28 O4 C29 116.4(4)
C38 O6 C39 116.7(6)
C1 N1 C16 120.4(4)
C1 N1 Pd1 119.4(3)
C16 N1 Pd1 107.6(3)
C1 N2 C2 123.4(5)
C1 N2 H2 118.3
C2 N2 H2 118.3
C1 N3 C9 126.2(5)
C1 N3 H3 116.9
C9 N3 H3 116.9
C53 N4 Pd1 160.3(5)
N1 C1 N3 124.5(5)
N1 C1 N2 118.5(4)
N3 C1 N2 117.0(5)
C7 C2 C3 121.2(7)
C7 C2 N2 119.7(7)
C3 C2 N2 119.2(5)
C2 C3 C4 120.2(9)
C2 C3 H3A 119.9
C4 C3 H3A 119.9
C5 C4 C3 118.2(12)
C5 C4 H4 120.9
C3 C4 H4 120.9
C6 C5 C4 121.9(12)
C6 C5 H5 119.0
C4 C5 H5 119.0
C5 C6 C7 120.1(10)
C5 C6 H6 120.0
C7 C6 H6 120.0
C2 C7 C6 118.3(10)
C2 C7 C8 121.2(9)
C6 C7 C8 120.4(8)
C7 C8 H8A 109.5
C7 C8 H8B 109.5
H8A C8 H8B 109.5
C7 C8 H8C 109.5
H8A C8 H8C 109.5
H8B C8 H8C 109.5
C10 C9 C14 119.9(7)
C10 C9 N3 120.0(6)
C14 C9 N3 120.2(7)
C11 C10 C9 120.8(9)
C11 C10 H10 119.6
C9 C10 H10 119.6
C12 C11 C10 119.9(11)
C12 C11 H11 120.0
C10 C11 H11 120.0
C11 C12 C13 121.2(10)
C11 C12 H12 119.4
C13 C12 H12 119.4
C12 C13 C14 121.7(9)
C12 C13 H13 119.1
C14 C13 H13 119.1
C9 C14 C13 116.5(9)
C9 C14 C15 121.5(8)
C13 C14 C15 122.0(8)
C14 C15 H15A 109.5
C14 C15 H15B 109.5
H15A C15 H15B 109.5
C14 C15 H15C 109.5
H15A C15 H15C 109.5
H15B C15 H15C 109.5
C21 C16 C17 121.0(4)
C21 C16 N1 122.8(4)
C17 C16 N1 116.0(4)
C18 C17 C16 118.6(4)
C18 C17 C23 122.8(4)
C16 C17 C23 118.6(4)
C19 C18 C17 120.5(5)
C19 C18 H18 119.7
C17 C18 H18 119.7
C20 C19 C18 120.0(5)
C20 C19 H19 120.0
C18 C19 H19 120.0
C19 C20 C21 121.8(5)
C19 C20 H20 119.1
C21 C20 H20 119.1
C20 C21 C16 118.1(5)
C20 C21 C22 119.6(5)
C16 C21 C22 122.3(5)
C21 C22 H22A 109.5
C21 C22 H22B 109.5
H22A C22 H22B 109.5
C21 C22 H22C 109.5
H22A C22 H22C 109.5
H22B C22 H22C 109.5
C24 C23 C26 116.5(3)
C24 C23 C17 110.4(4)
C26 C23 C17 113.3(3)
C24 C23 Pd1 98.4(3)
C26 C23 Pd1 112.6(3)
C17 C23 Pd1 104.1(3)
O1 C24 O2 121.3(4)
O1 C24 C23 125.7(4)
O2 C24 C23 113.0(4)
O2 C25 H25A 109.5
O2 C25 H25B 109.5
H25A C25 H25B 109.5
O2 C25 H25C 109.5
H25A C25 H25C 109.5
H25B C25 H25C 109.5
C27 C26 C23 129.1(4)
C27 C26 C40 108.8(4)
C23 C26 C40 122.1(3)
C26 C27 C30 110.0(4)
C26 C27 C28 123.9(4)
C30 C27 C28 125.9(4)
O3 C28 O4 124.3(4)
O3 C28 C27 124.7(4)
O4 C28 C27 111.0(4)
O4 C29 H29A 109.5
O4 C29 H29B 109.5
H29A C29 H29B 109.5
O4 C29 H29C 109.5
H29A C29 H29C 109.5
H29B C29 H29C 109.5
C37 C30 C31 128.5(4)
C37 C30 C27 107.9(4)
C31 C30 C27 123.5(4)
C36 C31 C32 118.3(5)
C36 C31 C30 121.7(4)
C32 C31 C30 120.0(4)
C33 C32 C31 121.5(6)
C33 C32 H32 119.3
C31 C32 H32 119.3
C32 C33 C34 118.9(6)
C32 C33 H33 120.5
C34 C33 H33 120.5
C35 C34 C33 120.2(5)
C35 C34 H34 119.9
C33 C34 H34 119.9
C34 C35 C36 120.9(6)
C34 C35 H35 119.5
C36 C35 H35 119.5
C35 C36 C31 120.1(6)
C35 C36 H36 119.9
C31 C36 H36 119.9
C30 C37 C38 129.0(4)
C30 C37 C40 110.3(4)
C38 C37 C40 120.7(4)
O5 C38 O6 122.4(5)
O5 C38 C37 124.1(5)
O6 C38 C37 113.4(5)
O6 C39 H39A 109.5
O6 C39 H39B 109.5
H39A C39 H39B 109.5
O6 C39 H39C 109.5
H39A C39 H39C 109.5
H39B C39 H39C 109.5
C37 C40 C26 102.0(3)
C37 C40 C41 111.3(3)
C26 C40 C41 112.2(4)
C37 C40 C47 111.7(4)
C26 C40 C47 102.9(3)
C41 C40 C47 115.7(3)
C46 C41 C42 117.5(4)
C46 C41 C40 124.3(4)
C42 C41 C40 118.2(4)
C43 C42 C41 121.3(5)
C43 C42 H42 119.4
C41 C42 H42 119.4
C44 C43 C42 120.0(5)
C44 C43 H43 120.0
C42 C43 H43 120.0
C45 C44 C43 120.0(5)
C45 C44 H44 120.0
C43 C44 H44 120.0
C44 C45 C46 120.9(5)
C44 C45 H45 119.5
C46 C45 H45 119.5
C45 C46 C41 120.3(5)
C45 C46 H46 119.8
C41 C46 H46 119.8
C48 C47 C52 119.7(4)
C48 C47 C40 121.4(4)
C52 C47 C40 118.7(4)
C47 C48 C49 120.9(5)
C47 C48 H48 119.6
C49 C48 H48 119.6
C50 C49 C48 119.8(5)
C50 C49 H49 120.1
C48 C49 H49 120.1
C49 C50 C51 120.2(5)
C49 C50 H50 119.9
C51 C50 H50 119.9
C50 C51 C52 121.6(5)
C50 C51 H51 119.2
C52 C51 H51 119.2
C47 C52 C51 117.9(4)
C47 C52 Pd1 122.5(3)
C51 C52 Pd1 119.6(3)
N4 C53 C54 176.3(7)
C53 C54 H54A 109.5
C53 C54 H54B 109.5
H54A C54 H54B 109.5
C53 C54 H54C 109.5
H54A C54 H54C 109.5
H54B C54 H54C 109.5

loop_
_geom_bond_atom_site_label_1
_geom_bond_atom_site_label_2
_geom_bond_distance
Pd1 C52 1.987(5)
Pd1 C23 2.077(4)
Pd1 N4 2.097(4)
Pd1 N1 2.138(4)
O1 C24 1.224(5)
O2 C24 1.351(5)
O2 C25 1.441(6)
O3 C28 1.194(6)
O4 C28 1.334(6)
O4 C29 1.457(6)
O5 C38 1.203(6)
O6 C38 1.321(6)
O6 C39 1.459(8)
N1 C1 1.303(6)
N1 C16 1.437(6)
N2 C1 1.371(6)
N2 C2 1.441(8)
N2 H2 0.8600
N3 C1 1.346(6)
N3 C9 1.425(7)
N3 H3 0.8600
N4 C53 1.139(8)
C2 C7 1.373(9)
C2 C3 1.388(10)
C3 C4 1.390(11)
C3 H3A 0.9300
C4 C5 1.377(17)
C4 H4 0.9300
C5 C6 1.369(16)
C5 H5 0.9300
C6 C7 1.400(13)
C6 H6 0.9300
C7 C8 1.480(13)
C8 H8A 0.9600
C8 H8B 0.9600
C8 H8C 0.9600
C9 C10 1.379(9)
C9 C14 1.393(10)
C10 C11 1.372(10)
C10 H10 0.9300
C11 C12 1.329(15)
C11 H11 0.9300
C12 C13 1.344(15)
C12 H12 0.9300
C13 C14 1.410(14)
C13 H13 0.9300
C14 C15 1.499(13)
C15 H15A 0.9600
C15 H15B 0.9600
C15 H15C 0.9600
C16 C21 1.408(7)
C16 C17 1.408(6)
C17 C18 1.393(6)
C17 C23 1.520(6)
C18 C19 1.388(7)
C18 H18 0.9300
C19 C20 1.377(8)
C19 H19 0.9300
C20 C21 1.382(8)
C20 H20 0.9300
C21 C22 1.513(8)
C22 H22A 0.9600
C22 H22B 0.9600
C22 H22C 0.9600
C23 C24 1.487(6)
C23 C26 1.504(6)
C25 H25A 0.9600
C25 H25B 0.9600
C25 H25C 0.9600
C26 C27 1.357(6)
C26 C40 1.532(6)
C27 C30 1.485(6)
C27 C28 1.490(6)
C29 H29A 0.9600
C29 H29B 0.9600
C29 H29C 0.9600
C30 C37 1.365(6)
C30 C31 1.478(6)
C31 C36 1.387(7)
C31 C32 1.395(7)
C32 C33 1.385(7)
C32 H32 0.9300
C33 C34 1.386(9)
C33 H33 0.9300
C34 C35 1.366(9)
C34 H34 0.9300
C35 C36 1.386(8)
C35 H35 0.9300
C36 H36 0.9300
C37 C38 1.471(7)
C37 C40 1.519(6)
C39 H39A 0.9600
C39 H39B 0.9600
C39 H39C 0.9600
C40 C41 1.534(6)
C40 C47 1.547(6)
C41 C46 1.387(6)
C41 C42 1.400(6)
C42 C43 1.376(7)
C42 H42 0.9300
C43 C44 1.367(8)
C43 H43 0.9300
C44 C45 1.360(8)
C44 H44 0.9300
C45 C46 1.386(7)
C45 H45 0.9300
C46 H46 0.9300
C47 C48 1.393(6)
C47 C52 1.404(6)
C48 C49 1.400(7)
C48 H48 0.9300
C49 C50 1.360(8)
C49 H49 0.9300
C50 C51 1.386(7)
C50 H50 0.9300
C51 C52 1.406(7)
C51 H51 0.9300
C53 C54 1.464(9)
C54 H54A 0.9600
C54 H54B 0.9600
C54 H54C 0.9600

loop_
_geom_torsion_atom_site_label_1
_geom_torsion_atom_site_label_2
_geom_torsion_atom_site_label_3
_geom_torsion_atom_site_label_4
_geom_torsion
C52 Pd1 N1 C1 102.9(12)
C23 Pd1 N1 C1 114.5(4)
N4 Pd1 N1 C1 -65.2(4)
C52 Pd1 N1 C16 -39.0(13)
C23 Pd1 N1 C16 -27.4(3)
N4 Pd1 N1 C16 152.9(3)
C52 Pd1 N4 C53 -18.6(15)
C23 Pd1 N4 C53 2(12)
N1 Pd1 N4 C53 159.8(14)
C16 N1 C1 N3 11.2(7)
Pd1 N1 C1 N3 -125.8(4)
C16 N1 C1 N2 -170.6(4)
Pd1 N1 C1 N2 52.4(6)
C9 N3 C1 N1 -162.1(5)
C9 N3 C1 N2 19.6(8)
C2 N2 C1 N1 -133.8(5)
C2 N2 C1 N3 44.6(7)
C1 N2 C2 C7 -150.7(5)
C1 N2 C2 C3 30.8(8)
C7 C2 C3 C4 4.4(10)
N2 C2 C3 C4 -177.1(6)
C2 C3 C4 C5 -2.8(13)
C3 C4 C5 C6 0.3(17)
C4 C5 C6 C7 0.6(18)
C3 C2 C7 C6 -3.4(10)
N2 C2 C7 C6 178.2(6)
C3 C2 C7 C8 178.4(7)
N2 C2 C7 C8 0.0(10)
C5 C6 C7 C2 0.9(13)
C5 C6 C7 C8 179.1(9)
C1 N3 C9 C10 45.0(8)
C1 N3 C9 C14 -133.7(6)
C14 C9 C10 C11 1.1(10)
N3 C9 C10 C11 -177.5(7)
C9 C10 C11 C12 0.7(14)
C10 C11 C12 C13 -1.8(18)
C11 C12 C13 C14 1.1(19)
C10 C9 C14 C13 -1.8(10)
N3 C9 C14 C13 176.9(6)
C10 C9 C14 C15 -179.5(7)
N3 C9 C14 C15 -0.8(11)
C12 C13 C14 C9 0.7(14)
C12 C13 C14 C15 178.4(10)
C1 N1 C16 C21 62.9(7)
Pd1 N1 C16 C21 -155.6(4)
C1 N1 C16 C17 -122.8(5)
Pd1 N1 C16 C17 18.7(5)
C21 C16 C17 C18 -1.3(7)
N1 C16 C17 C18 -175.7(4)
C21 C16 C17 C23 -178.9(5)
N1 C16 C17 C23 6.6(6)
C16 C17 C18 C19 2.2(8)
C23 C17 C18 C19 179.8(5)
C17 C18 C19 C20 -0.5(10)
C18 C19 C20 C21 -2.3(11)
C19 C20 C21 C16 3.2(10)
C19 C20 C21 C22 -177.7(7)
C17 C16 C21 C20 -1.4(8)
N1 C16 C21 C20 172.6(5)
C17 C16 C21 C22 179.5(6)
N1 C16 C21 C22 -6.4(9)
C18 C17 C23 C24 -101.4(5)
C16 C17 C23 C24 76.1(5)
C18 C17 C23 C26 31.3(6)
C16 C17 C23 C26 -151.1(4)
C18 C17 C23 Pd1 153.9(4)
C16 C17 C23 Pd1 -28.5(5)
C52 Pd1 C23 C24 93.5(3)
N4 Pd1 C23 C24 73(11)
N1 Pd1 C23 C24 -84.9(3)
C52 Pd1 C23 C26 -29.8(3)
N4 Pd1 C23 C26 -51(11)
N1 Pd1 C23 C26 151.8(3)
C52 Pd1 C23 C17 -152.9(3)
N4 Pd1 C23 C17 -174(100)
N1 Pd1 C23 C17 28.7(3)
C25 O2 C24 O1 -6.6(7)
C25 O2 C24 C23 171.5(5)
C26 C23 C24 O1 -149.2(4)
C17 C23 C24 O1 -18.2(6)
Pd1 C23 C24 O1 90.3(5)
C26 C23 C24 O2 32.7(5)
C17 C23 C24 O2 163.8(4)
Pd1 C23 C24 O2 -87.7(3)
C24 C23 C26 C27 42.0(6)
C17 C23 C26 C27 -87.7(5)
Pd1 C23 C26 C27 154.5(4)
C24 C23 C26 C40 -135.0(4)
C17 C23 C26 C40 95.3(5)
Pd1 C23 C26 C40 -22.5(5)
C23 C26 C27 C30 174.7(4)
C40 C26 C27 C30 -8.0(5)
C23 C26 C27 C28 -9.8(7)
C40 C26 C27 C28 167.5(4)
C29 O4 C28 O3 0.0(7)
C29 O4 C28 C27 177.9(4)
C26 C27 C28 O3 50.4(7)
C30 C27 C28 O3 -134.8(5)
C26 C27 C28 O4 -127.4(4)
C30 C27 C28 O4 47.4(6)
C26 C27 C30 C37 2.1(5)
C28 C27 C30 C37 -173.3(4)
C26 C27 C30 C31 -175.5(4)
C28 C27 C30 C31 9.1(7)
C37 C30 C31 C36 45.0(7)
C27 C30 C31 C36 -137.8(5)
C37 C30 C31 C32 -135.7(5)
C27 C30 C31 C32 41.4(6)
C36 C31 C32 C33 -0.6(8)
C30 C31 C32 C33 -179.8(5)
C31 C32 C33 C34 -0.1(9)
C32 C33 C34 C35 0.2(9)
C33 C34 C35 C36 0.4(10)
C34 C35 C36 C31 -1.1(9)
C32 C31 C36 C35 1.2(8)
C30 C31 C36 C35 -179.6(5)
C31 C30 C37 C38 4.8(8)
C27 C30 C37 C38 -172.7(4)
C31 C30 C37 C40 -177.8(4)
C27 C30 C37 C40 4.8(5)
C39 O6 C38 O5 12.2(10)
C39 O6 C38 C37 -171.9(7)
C30 C37 C38 O5 -158.0(5)
C40 C37 C38 O5 24.8(8)
C30 C37 C38 O6 26.1(7)
C40 C37 C38 O6 -151.1(5)
C30 C37 C40 C26 -9.0(5)
C38 C37 C40 C26 168.7(4)
C30 C37 C40 C41 -128.8(4)
C38 C37 C40 C41 48.9(6)
C30 C37 C40 C47 100.3(4)
C38 C37 C40 C47 -82.1(5)
C27 C26 C40 C37 10.2(4)
C23 C26 C40 C37 -172.3(4)
C27 C26 C40 C41 129.3(4)
C23 C26 C40 C41 -53.1(5)
C27 C26 C40 C47 -105.7(4)
C23 C26 C40 C47 71.9(4)
C37 C40 C41 C46 -125.1(5)
C26 C40 C41 C46 121.4(5)
C47 C40 C41 C46 3.8(6)
C37 C40 C41 C42 54.7(5)
C26 C40 C41 C42 -58.8(5)
C47 C40 C41 C42 -176.4(4)
C46 C41 C42 C43 -1.6(7)
C40 C41 C42 C43 178.6(4)
C41 C42 C43 C44 1.6(8)
C42 C43 C44 C45 -1.5(9)
C43 C44 C45 C46 1.5(10)
C44 C45 C46 C41 -1.5(9)
C42 C41 C46 C45 1.5(8)
C40 C41 C46 C45 -178.7(5)
C37 C40 C47 C48 12.3(6)
C26 C40 C47 C48 121.0(4)
C41 C40 C47 C48 -116.3(4)
C37 C40 C47 C52 -162.8(4)
C26 C40 C47 C52 -54.2(5)
C41 C40 C47 C52 68.5(5)
C52 C47 C48 C49 1.2(7)
C40 C47 C48 C49 -173.9(4)
C47 C48 C49 C50 0.2(7)
C48 C49 C50 C51 -0.5(8)
C49 C50 C51 C52 -0.7(8)
C48 C47 C52 C51 -2.2(6)
C40 C47 C52 C51 173.1(4)
C48 C47 C52 Pd1 178.1(3)
C40 C47 C52 Pd1 -6.6(6)
C50 C51 C52 C47 2.0(7)
C50 C51 C52 Pd1 -178.3(4)
C23 Pd1 C52 C47 46.3(4)
N4 Pd1 C52 C47 -134.1(4)
N1 Pd1 C52 C47 57.8(13)
C23 Pd1 C52 C51 -133.4(4)
N4 Pd1 C52 C51 46.2(4)
N1 Pd1 C52 C51 -121.9(11)
Pd1 N4 C53 C54 78(12)
